data_2106932
loop_
_publ_author_name
'Keller-Besrest, F.'
'Collin, G.'

_publ_section_title
;
 Structure and planar faults in the defective Ni As-type compound 3c Fe7
 S8
;
_journal_name_full 'Acta Crystallographica B (39,1983-)'
_journal_page_first 296
_journal_page_last 303
_journal_volume 39
_journal_year 1982
_chemical_formula_sum 'Fe7 S8'
_space_group_IT_number 152
_symmetry_space_group_name_Hall 'P 31 2"'
_symmetry_space_group_name_H-M 'P 31 2 1'
_cell_angle_alpha 90
_cell_angle_beta 90
_cell_angle_gamma 120
_cell_formula_units_Z 3
_cell_length_a 6.866
_cell_length_b 6.866
_cell_length_c 17.088
_cell_volume 697.637
_citation_journal_id_ASTM ASBSDK
_cod_data_source_file Keller-Besrest_ASBSDK_1982_236.cif
_cod_data_source_block Fe7S8
_cod_database_code 2106932

loop_
_symmetry_equiv_pos_as_xyz
x,y,z
-y,x-y,z+1/3
-x+y,-x,z+2/3
y,x,-z
-x,-x+y,-z+1/3
x-y,-y,-z+2/3

loop_
_atom_site_label
_atom_site_type_symbol
_atom_site_fract_x
_atom_site_fract_y
_atom_site_fract_z
_atom_site_occupancy
_atom_site_U_iso_or_equiv
S3 S 0.6688 0.3271 0.0847 1 0.0
Fe1 Fe 0.4718 0.4811 0.1583 1 0.0
S2 S 0.3356 0.1639 0.2472 1 0.0
Fe4 Fe 0.4656 0 0.83333 1 0.0
Fe2 Fe 0.4985 0.4884 0.3309 1 0.0
S4 S 0.1623 0.8284 0.0885 1 0.0
Fe3 Fe 0.0289 0 0.83333 1 0.0
Fe6 Fe 0.4251 0 0.33333 0.187 0.0
Fe5 Fe 0.0205 0 0.33333 0.83 0.0
S1 S 0.161 0.3287 0.0744 1 0.0
